data_7204424
loop_
_publ_author_name
'Michael Oelgem\"oller'
'Bernhard Brem'
'Rudolf Frank'
'Siegfried Schneider'
'Dieter Lenoir'
'Norbert Hertkorn'
'Yumi Origane'
'Peter Lemmen'
'Johann Lex'
'Yoshihisa Inoue'

_publ_section_title
;
 Cyclic trans-stilbenes: synthesis, structural and spectroscopic
 characterization, photophysical and photochemical properties
;
_journal_issue 10
_journal_name_full 'J. Chem. Soc., Perkin Trans. 2'
_journal_page_first 1760
_journal_page_last 1771
_journal_paper_doi 10.1039/b203167a
_journal_year 2002
_chemical_formula_sum 'C22 H24'
_chemical_formula_weight 288.41
_chemical_melting_point 452.6(5)
_chemical_name_common japoe09
_space_group_IT_number 14
_symmetry_cell_setting monoclinic
_symmetry_space_group_name_Hall '-P 2yn'
_symmetry_space_group_name_H-M 'P 1 21/n 1'
_atom_sites_solution_hydrogens geom
_atom_sites_solution_primary direct
_atom_sites_solution_secondary difmap
_cell_angle_alpha 90.00
_cell_angle_beta 106.29(1)
_cell_angle_gamma 90.00
_cell_formula_units_Z 2
_cell_length_a 10.726(1)
_cell_length_b 7.282(1)
_cell_length_c 10.756(1)
_cell_measurement_reflns_used 1748
_cell_measurement_temperature 293(2)
_cell_measurement_theta_max 27.00
_cell_measurement_theta_min 2.37
_cell_volume 806.39(16)
_computing_cell_refinement 'Nonius DENZO'
_computing_data_collection 'Nonius COLLECT'
_computing_data_reduction 'Nonius DENZO'
_computing_publication_material 'SHELXL-97 (Sheldrick, 1997)'
_computing_structure_refinement 'SHELXL-97 (Sheldrick, 1997)'
_computing_structure_solution 'SHELXS-97 (Sheldrick, 1997)'
_diffrn_ambient_temperature 293(2)
_diffrn_measured_fraction_theta_full 0.993
_diffrn_measured_fraction_theta_max 0.993
_diffrn_measurement_device_type 'nonius KappaCCD'
_diffrn_measurement_method Phi/Omega-scans
_diffrn_radiation_monochromator graphite
_diffrn_radiation_source 'fine-focus sealed tube'
_diffrn_radiation_type MoK\a
_diffrn_radiation_wavelength 0.71073
_diffrn_reflns_av_R_equivalents 0.0122
_diffrn_reflns_av_sigmaI/netI 0.0217
_diffrn_reflns_limit_h_max 13
_diffrn_reflns_limit_h_min -13
_diffrn_reflns_limit_k_max 9
_diffrn_reflns_limit_k_min -9
_diffrn_reflns_limit_l_max 13
_diffrn_reflns_limit_l_min -13
_diffrn_reflns_number 3305
_diffrn_reflns_theta_full 27.00
_diffrn_reflns_theta_max 27.00
_diffrn_reflns_theta_min 2.37
_exptl_absorpt_coefficient_mu 0.066
_exptl_absorpt_correction_type none
_exptl_crystal_colour colourless
_exptl_crystal_density_diffrn 1.188
_exptl_crystal_density_method 'not measured'
_exptl_crystal_description prism
_exptl_crystal_F_000 312
_exptl_crystal_size_max 0.20
_exptl_crystal_size_mid 0.20
_exptl_crystal_size_min 0.20
_refine_diff_density_max 0.192
_refine_diff_density_min -0.130
_refine_diff_density_rms 0.026
_refine_ls_extinction_coef 0.054(11)
_refine_ls_extinction_expression Fc^*^=kFc[1+0.001xFc^2^\l^3^/sin(2\q)]^-1/4^
_refine_ls_extinction_method SHELXL
_refine_ls_goodness_of_fit_ref 1.055
_refine_ls_hydrogen_treatment refall
_refine_ls_matrix_type full
_refine_ls_number_parameters 150
_refine_ls_number_reflns 1748
_refine_ls_number_restraints 0
_refine_ls_restrained_S_all 1.055
_refine_ls_R_factor_all 0.0453
_refine_ls_R_factor_gt 0.0363
_refine_ls_shift/su_max 0.061
_refine_ls_shift/su_mean 0.009
_refine_ls_structure_factor_coef Fsqd
_refine_ls_weighting_details 'calc w=1/[\s^2^(Fo^2^)+(0.0420P)^2^+0.1390P] where P=(Fo^2^+2Fc^2^)/3'
_refine_ls_weighting_scheme calc
_refine_ls_wR_factor_gt 0.0892
_refine_ls_wR_factor_ref 0.0942
_reflns_number_gt 1481
_reflns_number_total 1748
_reflns_threshold_expression >2sigma(I)
_cod_data_source_file b203167a.txt
_cod_data_source_block structure_7
_cod_depositor_comments
;
The following automatic conversions were performed:

'_chemical_melting_point' value '179-180 deg' was changed to
'452.6(5)' - it was converted from degrees Celsius(C) to Kelvins(K),
the average value was taken and precision was estimated.

Automatic conversion script
Id: cif_fix_values 1569 2011-02-09 13:29:24Z adriana 
;
_cod_original_cell_volume 806.39(15)
_cod_original_sg_symbol_H-M P21/n
_cod_database_code 7204424

loop_
_symmetry_equiv_pos_as_xyz
'x, y, z'
'x+1/2, -y+1/2, z+1/2'
'-x, -y, -z'
'-x-1/2, y-1/2, -z-1/2'

loop_
_atom_site_label
_atom_site_type_symbol
_atom_site_fract_x
_atom_site_fract_y
_atom_site_fract_z
_atom_site_U_iso_or_equiv
_atom_site_adp_type
_atom_site_occupancy
_atom_site_symmetry_multiplicity
_atom_site_calc_flag
_atom_site_refinement_flags
_atom_site_disorder_assembly
_atom_site_disorder_group
C1 C 0.94667(10) -0.08809(14) 0.64784(10) 0.0336(3) Uani 1 1 d . . .
C2 C 0.84236(11) -0.20966(16) 0.61550(11) 0.0410(3) Uani 1 1 d . . .
H2 H 0.7895(13) -0.2168(18) 0.5249(13) 0.051(4) Uiso 1 1 d . . .
C3 C 0.81269(12) -0.32110(17) 0.70816(12) 0.0473(3) Uani 1 1 d . . .
H3 H 0.7380(14) -0.407(2) 0.6810(14) 0.059(4) Uiso 1 1 d . . .
C4 C 0.88773(13) -0.31075(17) 0.83502(12) 0.0483(3) Uani 1 1 d . . .
H4 H 0.8691(14) -0.390(2) 0.9001(14) 0.061(4) Uiso 1 1 d . . .
C5 C 0.98953(12) -0.18785(17) 0.86930(11) 0.0437(3) Uani 1 1 d . . .
H5 H 1.0425(12) -0.1767(19) 0.9619(13) 0.052(4) Uiso 1 1 d . . .
C6 C 1.02025(10) -0.07323(15) 0.77777(10) 0.0360(3) Uani 1 1 d . . .
C7 C 1.12761(12) 0.06634(17) 0.81944(12) 0.0450(3) Uani 1 1 d . . .
H7A H 1.1936(13) 0.0490(19) 0.7684(13) 0.054(4) Uiso 1 1 d . . .
H7B H 1.1718(13) 0.0480(19) 0.9131(14) 0.056(4) Uiso 1 1 d . . .
C8 C 1.08068(13) 0.26604(18) 0.80151(12) 0.0475(3) Uani 1 1 d . . .
H8A H 0.9999(14) 0.278(2) 0.8307(13) 0.056(4) Uiso 1 1 d . . .
H8B H 1.1503(14) 0.349(2) 0.8582(14) 0.061(4) Uiso 1 1 d . . .
C9 C 1.05273(13) 0.33736(17) 0.66334(12) 0.0456(3) Uani 1 1 d . . .
H9A H 1.1348(13) 0.3341(18) 0.6371(12) 0.050(3) Uiso 1 1 d . . .
H9B H 1.0263(13) 0.469(2) 0.6619(12) 0.057(4) Uiso 1 1 d . . .
C10 C 0.94747(11) 0.23476(16) 0.56132(11) 0.0402(3) Uani 1 1 d . . .
H10A H 0.8620(13) 0.2453(18) 0.5851(12) 0.049(3) Uiso 1 1 d . . .
H10B H 0.9346(12) 0.2973(18) 0.4763(13) 0.045(3) Uiso 1 1 d . . .
C11 C 0.97635(9) 0.03352(14) 0.54716(9) 0.0333(3) Uani 1 1 d . . .

loop_
_atom_site_aniso_label
_atom_site_aniso_U_11
_atom_site_aniso_U_22
_atom_site_aniso_U_33
_atom_site_aniso_U_23
_atom_site_aniso_U_13
_atom_site_aniso_U_12
C1 0.0339(5) 0.0358(5) 0.0339(5) 0.0052(4) 0.0143(4) 0.0035(4)
C2 0.0410(6) 0.0450(6) 0.0399(6) 0.0004(5) 0.0162(5) -0.0038(5)
C3 0.0509(7) 0.0432(7) 0.0559(7) -0.0001(5) 0.0285(6) -0.0079(5)
C4 0.0626(8) 0.0433(7) 0.0489(7) 0.0116(5) 0.0321(6) 0.0031(6)
C5 0.0528(7) 0.0458(7) 0.0350(6) 0.0088(5) 0.0164(5) 0.0086(5)
C6 0.0375(6) 0.0366(6) 0.0354(5) 0.0050(4) 0.0125(4) 0.0061(4)
C7 0.0419(6) 0.0501(7) 0.0395(6) 0.0048(5) 0.0057(5) -0.0006(5)
C8 0.0550(7) 0.0447(7) 0.0441(7) -0.0040(5) 0.0158(6) -0.0061(6)
C9 0.0579(7) 0.0348(6) 0.0503(7) 0.0013(5) 0.0250(6) -0.0027(5)
C10 0.0437(6) 0.0402(6) 0.0403(6) 0.0103(5) 0.0173(5) 0.0065(5)
C11 0.0299(5) 0.0381(6) 0.0312(5) 0.0069(4) 0.0076(4) -0.0007(4)

loop_
_atom_type_symbol
_atom_type_description
_atom_type_scat_dispersion_real
_atom_type_scat_dispersion_imag
_atom_type_scat_source
C C 0.0033 0.0016 'International Tables Vol C Tables 4.2.6.8 and 6.1.1.4'
H H 0.0000 0.0000 'International Tables Vol C Tables 4.2.6.8 and 6.1.1.4'

loop_
_geom_angle_atom_site_label_1
_geom_angle_atom_site_label_2
_geom_angle_atom_site_label_3
_geom_angle
_geom_angle_site_symmetry_1
_geom_angle_site_symmetry_3
_geom_angle_publ_flag
C2 C1 C6 119.08(9) . . ?
C2 C1 C11 120.88(9) . . ?
C6 C1 C11 119.96(9) . . ?
C3 C2 C1 121.45(11) . . ?
C4 C3 C2 119.37(11) . . ?
C3 C4 C5 119.92(11) . . ?
C4 C5 C6 121.60(11) . . ?
C5 C6 C1 118.51(10) . . ?
C5 C6 C7 120.29(10) . . ?
C1 C6 C7 121.18(9) . . ?
C6 C7 C8 113.94(10) . . ?
C9 C8 C7 114.46(10) . . ?
C8 C9 C10 115.91(10) . . ?
C11 C10 C9 114.46(9) . . ?
C11 C11 C1 122.05(12) 3_756 . ?
C11 C11 C10 123.88(12) 3_756 . ?
C1 C11 C10 114.07(9) . . ?

loop_
_geom_bond_atom_site_label_1
_geom_bond_atom_site_label_2
_geom_bond_distance
_geom_bond_site_symmetry_2
_geom_bond_publ_flag
C1 C2 1.3922(15) . ?
C1 C6 1.4031(15) . ?
C1 C11 1.5005(13) . ?
C2 C3 1.3897(16) . ?
C3 C4 1.3781(18) . ?
C4 C5 1.3796(18) . ?
C5 C6 1.3987(15) . ?
C6 C7 1.5068(16) . ?
C7 C8 1.5332(18) . ?
C8 C9 1.5226(17) . ?
C9 C10 1.5303(17) . ?
C10 C11 1.5143(16) . ?
C11 C11 1.347(2) 3_756 ?

loop_
_geom_torsion_atom_site_label_1
_geom_torsion_atom_site_label_2
_geom_torsion_atom_site_label_3
_geom_torsion_atom_site_label_4
_geom_torsion
_geom_torsion_site_symmetry_1
_geom_torsion_site_symmetry_2
_geom_torsion_site_symmetry_3
_geom_torsion_site_symmetry_4
_geom_torsion_publ_flag
C6 C1 C2 C3 -2.41(17) . . . . ?
C11 C1 C2 C3 -179.05(10) . . . . ?
C1 C2 C3 C4 0.26(18) . . . . ?
C2 C3 C4 C5 1.31(19) . . . . ?
C3 C4 C5 C6 -0.72(18) . . . . ?
C4 C5 C6 C1 -1.43(17) . . . . ?
C4 C5 C6 C7 176.83(11) . . . . ?
C2 C1 C6 C5 2.94(15) . . . . ?
C11 C1 C6 C5 179.61(9) . . . . ?
C2 C1 C6 C7 -175.30(10) . . . . ?
C11 C1 C6 C7 1.37(15) . . . . ?
C5 C6 C7 C8 -113.60(12) . . . . ?
C1 C6 C7 C8 64.61(14) . . . . ?
C6 C7 C8 C9 -79.40(14) . . . . ?
C7 C8 C9 C10 60.46(15) . . . . ?
C8 C9 C10 C11 -60.54(14) . . . . ?
C2 C1 C11 C11 -70.32(16) . . . 3_756 ?
C6 C1 C11 C11 113.07(14) . . . 3_756 ?
C2 C1 C11 C10 109.26(12) . . . . ?
C6 C1 C11 C10 -67.35(12) . . . . ?
C9 C10 C11 C11 -99.77(15) . . . 3_756 ?
C9 C10 C11 C1 80.65(12) . . . . ?
